data_4337765
loop_
_publ_author_name
'Gomila, Antoine'
'Duval, Sylvain'
'Besnard, C\'eline'
'Kr\"amer, Karl W'
'Liu, Shi-Xia'
'Decurtins, Silvio'
'Williams, Alan F.'

_publ_section_title
;
 Tetracarboxylate Ligands as New Chelates Supporting Copper(II)
 Paddlewheel-Like Structures.
;
_journal_issue 5
_journal_name_full 'Inorganic chemistry'
_journal_page_first 2683
_journal_page_last 2691
_journal_paper_doi 10.1021/ic403077q
_journal_volume 53
_journal_year 2014
_chemical_formula_moiety 'C44 H44 N2 O8'
_chemical_formula_sum 'C44 H44 N2 O8'
_chemical_formula_weight 728.81
_chemical_name_systematic
;
 ?
;
_space_group_crystal_system triclinic
_space_group_IT_number 2
_space_group_name_Hall '-P 1'
_space_group_name_H-M_alt 'P -1'
_symmetry_space_group_name_Hall '-P 1'
_symmetry_space_group_name_H-M 'P -1'
_atom_sites_solution_hydrogens geom
_atom_sites_solution_primary direct
_audit_creation_date 2013-10-14
_audit_creation_method
;
Olex2 1.2-beta
(compiled 2013.09.17 svn.r2790 for OlexSys, GUI svn.r4601)
;
_cell_angle_alpha 104.260(5)
_cell_angle_beta 94.848(4)
_cell_angle_gamma 91.927(4)
_cell_formula_units_Z 2
_cell_length_a 11.6522(5)
_cell_length_b 12.1177(7)
_cell_length_c 13.7807(8)
_cell_measurement_reflns_used 3496
_cell_measurement_temperature 220.00(14)
_cell_measurement_theta_max 72.8360
_cell_measurement_theta_min 3.2860
_cell_volume 1876.12(18)
_computing_cell_refinement
;
CrysAlisPro, Agilent Technologies,
Version 1.171.36.32 (release 02-08-2013 CrysAlis171 .NET)
(compiled Aug  2 2013,16:46:58)
;
_computing_data_collection
;
CrysAlisPro, Agilent Technologies,
Version 1.171.36.32 (release 02-08-2013 CrysAlis171 .NET)
(compiled Aug  2 2013,16:46:58)
;
_computing_data_reduction
;
CrysAlisPro, Agilent Technologies,
Version 1.171.36.32 (release 02-08-2013 CrysAlis171 .NET)
(compiled Aug  2 2013,16:46:58)
;
_computing_molecular_graphics
;
O. V. Dolomanov, L. J. Bourhis, R. J. Gildea, J. A. K. Howard and H. Puschmann,
OLEX2: a complete structure solution, refinement and analysis program.
J. Appl. Cryst. (2009). 42, 339-341.
;
_computing_publication_material
;
O. V. Dolomanov, L. J. Bourhis, R. J. Gildea, J. A. K. Howard and H. Puschmann,
OLEX2: a complete structure solution, refinement and analysis program.
J. Appl. Cryst. (2009). 42, 339-341.
;
_computing_structure_refinement
;
SHELX, G.M. Sheldrick, Acta Cryst.
(2008). A64, 112-122
;
_computing_structure_solution 'J. Appl. Cryst. (2007). 40, 609-613'
_diffrn_ambient_temperature 220.00(14)
_diffrn_detector_area_resol_mean 10.4679
_diffrn_measured_fraction_theta_full 0.999
_diffrn_measured_fraction_theta_max 0.9675
_diffrn_measurement_device_type 'SuperNova, Dual, Cu at zero, Atlas'
_diffrn_measurement_method '\w scans'
_diffrn_orient_matrix_UB_11 -0.0036221000
_diffrn_orient_matrix_UB_12 0.0284739000
_diffrn_orient_matrix_UB_13 0.1149400000
_diffrn_orient_matrix_UB_21 0.0745044000
_diffrn_orient_matrix_UB_22 -0.1013970000
_diffrn_orient_matrix_UB_23 0.0052943000
_diffrn_orient_matrix_UB_31 0.1101180000
_diffrn_orient_matrix_UB_32 0.0785724000
_diffrn_orient_matrix_UB_33 0.0137001000
_diffrn_radiation_monochromator mirror
_diffrn_radiation_type 'Cu K\a'
_diffrn_radiation_wavelength 1.5418
_diffrn_reflns_av_R_equivalents 0.0262
_diffrn_reflns_av_unetI/netI 0.0467
_diffrn_reflns_Laue_measured_fraction_full 0.999
_diffrn_reflns_Laue_measured_fraction_max 0.965
_diffrn_reflns_limit_h_max 14
_diffrn_reflns_limit_h_min -9
_diffrn_reflns_limit_k_max 15
_diffrn_reflns_limit_k_min -14
_diffrn_reflns_limit_l_max 16
_diffrn_reflns_limit_l_min -16
_diffrn_reflns_number 11918
_diffrn_reflns_point_group_measured_fraction_full 0.999
_diffrn_reflns_point_group_measured_fraction_max 0.965
_diffrn_reflns_theta_full 67.684
_diffrn_reflns_theta_max 73.592
_diffrn_reflns_theta_min 3.324
_diffrn_source 'SuperNova (Cu) X-ray Source'
_exptl_absorpt_coefficient_mu 0.721
_exptl_absorpt_correction_T_max 1.00000
_exptl_absorpt_correction_T_min 0.85773
_exptl_absorpt_correction_type multi-scan
_exptl_absorpt_process_details
;
CrysAlisPro, Agilent Technologies,
Version 1.171.36.32 (release 02-08-2013 CrysAlis171 .NET)
(compiled Aug  2 2013,16:46:58)
Empirical absorption correction using spherical harmonics,
 implemented in SCALE3 ABSPACK scaling algorithm.
;
_exptl_crystal_colour colourless
_exptl_crystal_density_diffrn 1.290
_exptl_crystal_description
;
;
_exptl_crystal_F_000 772
_exptl_crystal_size_max 0.2832
_exptl_crystal_size_mid 0.1865
_exptl_crystal_size_min 0.0630
_refine_diff_density_max 0.278
_refine_diff_density_min -0.216
_refine_diff_density_rms 0.038
_refine_ls_extinction_method none
_refine_ls_goodness_of_fit_ref 1.038
_refine_ls_hydrogen_treatment constr
_refine_ls_matrix_type full
_refine_ls_number_parameters 630
_refine_ls_number_reflns 7299
_refine_ls_number_restraints 350
_refine_ls_restrained_S_all 1.051
_refine_ls_R_factor_all 0.0782
_refine_ls_R_factor_gt 0.0524
_refine_ls_shift/su_max 0.005
_refine_ls_shift/su_mean 0.000
_refine_ls_structure_factor_coef Fsqd
_refine_ls_weighting_details 'w=1/[\s^2^(Fo^2^)+(0.0706P)^2^+0.1017P] where P=(Fo^2^+2Fc^2^)/3'
_refine_ls_weighting_scheme calc
_refine_ls_wR_factor_gt 0.1321
_refine_ls_wR_factor_ref 0.1522
_reflns_Friedel_coverage 0.000
_reflns_number_gt 5050
_reflns_number_total 7299
_reflns_threshold_expression 'I > 2\s(I)'
_cod_data_source_file ic403077q_si_002.cif
_cod_data_source_block lig3
_cod_original_cell_volume 1876.11(18)
_cod_database_code 4337765
_shelxl_version_number 2013-4
_chemical_oxdiff_formula 'O8 N2 C40'
_shelx_space_group_comment
;
The symmetry employed for this shelxl refinement is uniquely defined
by the following loop, which should always be used as a source of
symmetry information in preference to the above space-group names.
They are only intended as comments.
;
_olex2_refinement_description
;
1. Fixed Uiso
 At 1.2 times of:
  All C(H) groups, All C(H,H) groups, All C(H,H,H,H) groups
 At 1.5 times of:
  All C(H,H,H) groups
2. Shared sites
{C44A, C44B}
3. Restrained distances
 C44B-C45B = C44A-C45A
 1.49 with sigma of 0.02
 C45A-C46A = C46A-C47A = C47A-C48A = C48A-C49A = C49A-C50A
 1.39 with sigma of 0.02
 C45B-C46B = C46B-C47B = C47B-C48B = C48B-C49B = C49B-C50B
 1.39 with sigma of 0.02
 C51A-O52A = C51B-O52B
 1.34 with sigma of 0.02
 C51B-O54B = C51A-O54A
 1.2 with sigma of 0.02
 C51B-C50B = C51A-C50A
 1.49 with sigma of 0.02
 O18B-C19B = O18A-C19A
 1.44 with sigma of 0.02
 O18B-C16 = O18A-C16
 1.34 with sigma of 0.02
 O52A-C53A = O52B-C53B
 1.44 with sigma of 0.02
 O40-C39B = O1-C39A
 1.2 with sigma of 0.02
 C39B-C38 = C39A-C38
 1.49 with sigma of 0.02
 O41A-C39A = O41B-C39B
 1.34 with sigma of 0.01
 O41A-C42A = O41B-C42B
 1.44 with sigma of 0.02
 C45A-C47A = C46A-C48A = C47A-C49A = C48A-C50A = C49A-C45A = C50A-C46A
 2.42 with sigma of 0.04
 C45B-C47B = C46B-C48B = C47B-C49B = C48B-C50B = C49B-C45B = C50B-C46B
 2.42 with sigma of 0.04
 C45B-C51B = C49B-C51B
 2.5 with sigma of 0.04
 C45A-C51A = C49A-C51A
 2.5 with sigma of 0.04
 C51A-C53A
 2.34 with sigma of 0.04
 C51B-C53B
 2.34 with sigma of 0.04
4. Uiso/Uaniso restraints and constraints
O18B \\sim C16 \\sim C19B \\sim C19A \\sim O18A: within 1.1A with sigma of 0.04
and sigma for terminal atoms of 0.08
C45A \\sim C46A \\sim C47A \\sim C48A \\sim C49A \\sim C50A \\sim C51A \\sim
O52A \\sim C53A \\sim O54A \\sim C45B \\sim C46B \\sim C47B \\sim C48B \\sim
C49B \\sim C50B \\sim C51B \\sim C53B \\sim O52B \\sim O54B: within 1.1A with
sigma of 0.04 and sigma for terminal atoms of 0.08
O41B \\sim C42B \\sim O40 \\sim C39B \\sim O1 \\sim C39A \\sim O41A \\sim C42A:
within 1A with sigma of 0.04 and sigma for terminal atoms of 0.08
Uanis(C44A) = Uanis(C44B)
Uanis(C45B) = Uanis(C45A)
5. Rigid body (RIGU) restrains
 C19A, O18A, C16
 with sigma for 1-2 distances of 0.004 and sigma for 1-3 distances of 0.004
 C19B, O18B, C16
 with sigma for 1-2 distances of 0.004 and sigma for 1-3 distances of 0.004
 C45A, C46A, C47A, C48A, C49A, C50A, C51A, O52A, C53A, O54A
 with sigma for 1-2 distances of 0.004 and sigma for 1-3 distances of 0.004
 C45B, C46B, C47B, C48B, C49B, C50B, C51B, C53B, O52B, O54B
 with sigma for 1-2 distances of 0.004 and sigma for 1-3 distances of 0.004
 O40, C39B, O41B, C42B, C38
 with sigma for 1-2 distances of 0.004 and sigma for 1-3 distances of 0.004
 C38, C39A, O1, O41A, C42A
 with sigma for 1-2 distances of 0.004 and sigma for 1-3 distances of 0.004
6. Others
 Sof(O18B)=Sof(C19B)=Sof(H19A)=Sof(H19B)=Sof(H19C)=Sof(O1)=Sof(C39A)=Sof(H44C)=
 Sof(H44D)=Sof(C45B)=Sof(C46B)=Sof(H46B)=Sof(C47B)=Sof(H47B)=Sof(C48B)=
 Sof(H48B)=Sof(C49B)=Sof(H49B)=Sof(C50B)=Sof(C51B)=Sof(C53B)=Sof(H53D)=
 Sof(H53E)=Sof(H53F)=Sof(O52B)=Sof(O54B)=1-FVAR(1)
 Sof(O40)=Sof(C39B)=Sof(C19A)=Sof(H19D)=Sof(H19E)=Sof(H19F)=Sof(O18A)=
 Sof(H44A)=Sof(H44B)=Sof(C45A)=Sof(C46A)=Sof(H46A)=Sof(C47A)=Sof(H47A)=
 Sof(C48A)=Sof(H48A)=Sof(C49A)=Sof(H49A)=Sof(C50A)=Sof(C51A)=Sof(O52A)=
 Sof(C53A)=Sof(H53A)=Sof(H53B)=Sof(H53C)=Sof(O54A)=FVAR(1)
 Sof(O41B)=Sof(C42B)=Sof(H42A)=Sof(H42B)=Sof(H42C)=1-FVAR(2)
 Sof(O41A)=Sof(C42A)=Sof(H42D)=Sof(H42E)=Sof(H42F)=FVAR(2)
 Fixed Sof: C44A(0.5) C44B(0.5)
7.a Secondary CH2 refined with riding coordinates:
 C20(H20A,H20B), C7(H7A,H7B), C9(H9A,H9B), C31(H31A,H31B), C32(H32A,H32B),
 C44A(H44A,H44B), C44A(H44C,H44D)
7.b Me refined with riding coordinates:
 C42B(H42A,H42B,H42C), C53A(H53A,H53B,H53C), C53B(H53D,H53E,H53F), C42A(H42D,
 H42E,H42F)
7.c Aromatic/amide H refined with riding coordinates:
 C3(H3), C1(H1), C4(H4), C11(H11), C35(H35), C25(H25), C24(H24), C22(H22),
 C6(H6), C34(H34), C37(H37), C12(H12), C36(H36), C23(H23), C13(H13), C14(H14),
 C46A(H46A), C47A(H47A), C48A(H48A), C49A(H49A), C46B(H46B), C47B(H47B),
 C48B(H48B), C49B(H49B)
7.d Idealised Me refined as rotating group:
 C19B(H19A,H19B,H19C), C30(H30A,H30B,H30C), C19A(H19D,H19E,H19F)
;

loop_
_space_group_symop_operation_xyz
'x, y, z'
'-x, -y, -z'

loop_
_atom_site_label
_atom_site_type_symbol
_atom_site_fract_x
_atom_site_fract_y
_atom_site_fract_z
_atom_site_U_iso_or_equiv
_atom_site_adp_type
_atom_site_occupancy
_atom_site_site_symmetry_order
_atom_site_calc_flag
_atom_site_refinement_flags_posn
_atom_site_refinement_flags_adp
_atom_site_refinement_flags_occupancy
_atom_site_disorder_assembly
_atom_site_disorder_group
O41B O 0.7005(13) 0.1895(10) 0.6487(7) 0.063(2) Uani 0.59(3) 1 d D U P A 3
N8 N 0.86834(14) -0.20687(13) -0.11885(11) 0.0396(3) Uani 1 1 d . . . . .
N31 N 0.61821(14) 0.21174(14) 0.26241(13) 0.0451(4) Uani 1 1 d . . . . .
C2 C 0.71846(16) -0.13969(16) -0.00188(13) 0.0397(4) Uani 1 1 d . . . . .
C3 C 0.6260(2) -0.16185(18) 0.04882(17) 0.0522(5) Uani 1 1 d . . . . .
H3 H 0.6001 -0.2378 0.0426 0.063 Uiso 1 1 calc R U . . .
C20 C 0.94767(18) -0.29920(16) -0.14450(14) 0.0433(4) Uani 1 1 d . . . . .
H20A H 0.9943 -0.2853 -0.1967 0.052 Uiso 1 1 calc R U . . .
H20B H 0.9027 -0.3716 -0.1721 0.052 Uiso 1 1 calc R U . . .
C1 C 0.75321(16) -0.02639(16) 0.00799(14) 0.0422(4) Uani 1 1 d . . . . .
H1 H 0.8151 -0.0088 -0.0261 0.051 Uiso 1 1 calc R U . . .
C10 C 0.89670(17) -0.10917(16) -0.25523(13) 0.0405(4) Uani 1 1 d . . . . .
C7 C 0.77778(19) -0.23935(16) -0.06267(15) 0.0446(4) Uani 1 1 d . . . . .
H7A H 0.8114 -0.2827 -0.0170 0.054 Uiso 1 1 calc R U . . .
H7B H 0.7197 -0.2899 -0.1101 0.054 Uiso 1 1 calc R U . . .
C4 C 0.57126(19) -0.07438(19) 0.10836(17) 0.0537(5) Uani 1 1 d . . . . .
H4 H 0.5092 -0.0923 0.1422 0.064 Uiso 1 1 calc R U . . .
C21 C 1.02722(18) -0.30882(16) -0.05411(14) 0.0417(4) Uani 1 1 d . . . . .
C9 C 0.81629(18) -0.18003(16) -0.21049(14) 0.0429(4) Uani 1 1 d . . . . .
H9A H 0.7467 -0.1385 -0.1948 0.052 Uiso 1 1 calc R U . . .
H9B H 0.7928 -0.2514 -0.2608 0.052 Uiso 1 1 calc R U . . .
C26 C 1.09032(19) -0.40603(17) -0.05365(15) 0.0459(5) Uani 1 1 d . . . . .
C5 C 0.60536(16) 0.03896(17) 0.11948(14) 0.0429(4) Uani 1 1 d . . . . .
C11 C 1.00078(18) -0.06101(16) -0.20235(13) 0.0426(4) Uani 1 1 d . . . . .
H11 H 1.0208 -0.0729 -0.1383 0.051 Uiso 1 1 calc R U . . .
C38 C 0.78247(18) 0.22155(18) 0.50918(15) 0.0460(4) Uani 1 1 d D U . . .
C33 C 0.76303(17) 0.21911(15) 0.40707(14) 0.0404(4) Uani 1 1 d . . . . .
C35 C 0.9398(2) 0.3373(2) 0.42424(17) 0.0566(5) Uani 1 1 d . . . . .
H35 H 0.9927 0.3763 0.3948 0.068 Uiso 1 1 calc R U . . .
C25 C 1.1525(2) -0.4150(2) 0.03448(17) 0.0586(6) Uani 1 1 d . . . . .
H25 H 1.1917 -0.4814 0.0349 0.070 Uiso 1 1 calc R U . . .
C24 C 1.1577(2) -0.3283(2) 0.12125(18) 0.0662(7) Uani 1 1 d . . . . .
H24 H 1.1990 -0.3360 0.1806 0.079 Uiso 1 1 calc R U . . .
C22 C 1.03686(19) -0.22136(18) 0.03371(15) 0.0493(5) Uani 1 1 d . . . . .
H22 H 0.9982 -0.1544 0.0343 0.059 Uiso 1 1 calc R U . . .
C42B C 0.6305(18) 0.123(2) 0.6975(16) 0.074(4) Uani 0.59(3) 1 d D U P A 3
H42A H 0.5743 0.0746 0.6480 0.111 Uiso 0.59(3) 1 calc R U P A 3
H42B H 0.5908 0.1738 0.7481 0.111 Uiso 0.59(3) 1 calc R U P A 3
H42C H 0.6794 0.0761 0.7292 0.111 Uiso 0.59(3) 1 calc R U P A 3
C31 C 0.54256(17) 0.13318(19) 0.18280(16) 0.0507(5) Uani 1 1 d . . . . .
H31A H 0.5047 0.1766 0.1391 0.061 Uiso 1 1 calc R U . . .
H31B H 0.4823 0.0992 0.2136 0.061 Uiso 1 1 calc R U . . .
C6 C 0.69748(17) 0.06140(17) 0.06777(15) 0.0442(4) Uani 1 1 d . . . . .
H6 H 0.7226 0.1374 0.0734 0.053 Uiso 1 1 calc R U . . .
C15 C 0.86916(19) -0.0906(2) -0.35147(15) 0.0508(5) Uani 1 1 d . . . . .
C34 C 0.84310(19) 0.27857(18) 0.36662(15) 0.0491(5) Uani 1 1 d . . . . .
H34 H 0.8313 0.2789 0.2984 0.059 Uiso 1 1 calc R U . . .
C32 C 0.66155(18) 0.15344(16) 0.33843(15) 0.0443(4) Uani 1 1 d . . . . .
H32A H 0.6852 0.0779 0.3046 0.053 Uiso 1 1 calc R U . . .
H32B H 0.5991 0.1427 0.3792 0.053 Uiso 1 1 calc R U . . .
C37 C 0.8797(2) 0.2819(2) 0.56725(16) 0.0553(5) Uani 1 1 d . . . . .
H37 H 0.8914 0.2837 0.6360 0.066 Uiso 1 1 calc R U . . .
C12 C 1.0759(2) 0.00403(17) -0.24170(15) 0.0493(5) Uani 1 1 d . . . . .
H12 H 1.1457 0.0356 -0.2045 0.059 Uiso 1 1 calc R U . . .
C36 C 0.9586(2) 0.3388(2) 0.52525(18) 0.0587(6) Uani 1 1 d . . . . .
H36 H 1.0242 0.3780 0.5646 0.070 Uiso 1 1 calc R U . . .
C23 C 1.1014(2) -0.2298(2) 0.11991(17) 0.0610(6) Uani 1 1 d . . . . .
H23 H 1.1072 -0.1687 0.1777 0.073 Uiso 1 1 calc R U . . .
O40 O 0.6525(3) 0.0614(3) 0.5073(2) 0.0812(10) Uani 0.665(3) 1 d D U P A 3
C13 C 1.0475(2) 0.0222(2) -0.33585(17) 0.0598(6) Uani 1 1 d . . . . .
H13 H 1.0980 0.0661 -0.3630 0.072 Uiso 1 1 calc R U . . .
C14 C 0.9449(2) -0.0243(2) -0.38941(16) 0.0620(6) Uani 1 1 d . . . . .
H14 H 0.9255 -0.0109 -0.4530 0.074 Uiso 1 1 calc R U . . .
C39B C 0.7065(4) 0.1459(4) 0.5511(3) 0.0497(10) Uani 0.665(3) 1 d D U P A 3
O17 O 0.67034(16) -0.15524(18) -0.37611(13) 0.0711(5) Uani 1 1 d . . . . .
O18B O 0.7528(7) -0.1789(5) -0.5087(6) 0.0449(13) Uani 0.335(3) 1 d D U P A 6
C16 C 0.7573(2) -0.1365(3) -0.41109(16) 0.0649(7) Uani 1 1 d D U . . .
C19B C 0.6433(10) -0.2096(8) -0.5676(9) 0.056(2) Uani 0.335(3) 1 d D U P A 6
H19A H 0.6156 -0.2845 -0.5633 0.085 Uiso 0.335(3) 1 calc R U P A 6
H19B H 0.6522 -0.2109 -0.6372 0.085 Uiso 0.335(3) 1 calc R U P A 6
H19C H 0.5881 -0.1540 -0.5420 0.085 Uiso 0.335(3) 1 calc R U P A 6
O29 O 1.14118(16) -0.59149(13) -0.12847(12) 0.0615(4) Uani 1 1 d . . . . .
O28 O 1.06467(19) -0.49108(15) -0.23095(12) 0.0733(5) Uani 1 1 d . . . . .
C27 C 1.0947(2) -0.49777(17) -0.14719(16) 0.0504(5) Uani 1 1 d . . . . .
C30 C 1.1560(3) -0.6804(2) -0.2159(2) 0.0784(8) Uani 1 1 d . . . . .
H30A H 1.2004 -0.6500 -0.2609 0.118 Uiso 1 1 calc R U . . .
H30B H 1.0810 -0.7102 -0.2501 0.118 Uiso 1 1 calc R U . . .
H30C H 1.1966 -0.7411 -0.1960 0.118 Uiso 1 1 calc R U . . .
C19A C 0.6608(7) -0.1611(10) -0.5716(6) 0.133(4) Uani 0.665(3) 1 d D U P A 5
H19D H 0.6013 -0.1155 -0.5392 0.199 Uiso 0.665(3) 1 calc R U P A 5
H19E H 0.6398 -0.2413 -0.5804 0.199 Uiso 0.665(3) 1 calc R U P A 5
H19F H 0.6684 -0.1461 -0.6368 0.199 Uiso 0.665(3) 1 calc R U P A 5
O18A O 0.7703(4) -0.1316(5) -0.5093(3) 0.0955(18) Uani 0.665(3) 1 d D U P A 5
O1 O 0.5894(5) 0.2031(11) 0.5511(6) 0.134(4) Uani 0.335(3) 1 d D U P A 4
C39A C 0.6894(7) 0.1948(10) 0.5708(6) 0.055(2) Uani 0.335(3) 1 d D U P A 4
C44A C 0.5524(2) 0.3082(2) 0.31190(19) 0.0586(6) Uani 0.5 1 d D . P . .
H44A H 0.5953 0.3476 0.3760 0.070 Uiso 0.665(3) 1 calc R U P A 1
H44B H 0.4786 0.2782 0.3269 0.070 Uiso 0.665(3) 1 calc R U P A 1
H44C H 0.5869 0.3392 0.3811 0.070 Uiso 0.335(3) 1 calc R U P A 2
H44D H 0.4729 0.2809 0.3147 0.070 Uiso 0.335(3) 1 calc R U P A 2
C45A C 0.5291(7) 0.3936(9) 0.2500(8) 0.0580(16) Uani 0.665(3) 1 d D U P A 1
C46A C 0.6061(11) 0.4105(9) 0.1829(9) 0.086(3) Uani 0.665(3) 1 d D U P A 1
H46A H 0.6697 0.3649 0.1714 0.103 Uiso 0.665(3) 1 calc R U P A 1
C47A C 0.5880(11) 0.4959(8) 0.1331(9) 0.114(3) Uani 0.665(3) 1 d D U P A 1
H47A H 0.6364 0.5038 0.0838 0.137 Uiso 0.665(3) 1 calc R U P A 1
C48A C 0.5011(9) 0.5687(8) 0.1544(7) 0.105(3) Uani 0.665(3) 1 d D U P A 1
H48A H 0.4857 0.6217 0.1160 0.126 Uiso 0.665(3) 1 calc R U P A 1
C49A C 0.4375(9) 0.5637(8) 0.2311(7) 0.100(2) Uani 0.665(3) 1 d D U P A 1
H49A H 0.3900 0.6230 0.2569 0.120 Uiso 0.665(3) 1 calc R U P A 1
C50A C 0.4439(6) 0.4693(6) 0.2710(7) 0.083(2) Uani 0.665(3) 1 d D U P A 1
C51A C 0.3500(7) 0.4673(6) 0.3352(7) 0.110(2) Uani 0.665(3) 1 d D U P A 1
O52A O 0.3875(4) 0.4478(5) 0.4228(5) 0.1219(18) Uani 0.665(3) 1 d D U P A 1
C53A C 0.2908(9) 0.4479(7) 0.4804(9) 0.130(3) Uani 0.665(3) 1 d D U P A 1
H53A H 0.2355 0.3862 0.4459 0.196 Uiso 0.665(3) 1 calc R U P A 1
H53B H 0.2546 0.5200 0.4882 0.196 Uiso 0.665(3) 1 calc R U P A 1
H53C H 0.3168 0.4375 0.5461 0.196 Uiso 0.665(3) 1 calc R U P A 1
O54A O 0.2525(3) 0.4832(4) 0.3147(5) 0.160(3) Uani 0.665(3) 1 d D U P A 1
C44B C 0.5524(2) 0.3082(2) 0.31190(19) 0.0586(6) Uani 0.5 1 d D . P . .
C45B C 0.5514(19) 0.4038(19) 0.2553(17) 0.0580(16) Uani 0.335(3) 1 d D U P A 2
C46B C 0.600(2) 0.3845(17) 0.1621(16) 0.069(4) Uani 0.335(3) 1 d D U P A 2
H46B H 0.6396 0.3177 0.1408 0.082 Uiso 0.335(3) 1 calc R U P A 2
C47B C 0.5921(15) 0.4603(11) 0.1009(13) 0.077(3) Uani 0.335(3) 1 d D U P A 2
H47B H 0.6380 0.4522 0.0469 0.093 Uiso 0.335(3) 1 calc R U P A 2
C48B C 0.5178(13) 0.5464(11) 0.1188(13) 0.081(4) Uani 0.335(3) 1 d D U P A 2
H48B H 0.5146 0.6010 0.0808 0.098 Uiso 0.335(3) 1 calc R U P A 2
C49B C 0.4473(14) 0.5496(13) 0.1959(12) 0.081(4) Uani 0.335(3) 1 d D U P A 2
H49B H 0.3798 0.5899 0.1950 0.097 Uiso 0.335(3) 1 calc R U P A 2
C50B C 0.4712(11) 0.4942(11) 0.2789(9) 0.052(2) Uani 0.335(3) 1 d D U P A 2
C51B C 0.4136(6) 0.5122(5) 0.3728(6) 0.0508(15) Uani 0.335(3) 1 d D U P A 2
C53B C 0.268(3) 0.453(2) 0.466(2) 0.207(16) Uani 0.335(3) 1 d D U P A 2
H53D H 0.2353 0.5275 0.4752 0.310 Uiso 0.335(3) 1 calc R U P A 2
H53E H 0.3188 0.4516 0.5244 0.310 Uiso 0.335(3) 1 calc R U P A 2
H53F H 0.2057 0.3949 0.4559 0.310 Uiso 0.335(3) 1 calc R U P A 2
O52B O 0.3343(7) 0.4313(6) 0.3743(7) 0.068(2) Uani 0.335(3) 1 d D U P A 2
O54B O 0.4293(7) 0.5966(6) 0.4403(6) 0.108(3) Uani 0.335(3) 1 d D U P A 2
O41A O 0.7285(12) 0.1711(15) 0.6558(8) 0.056(2) Uani 0.41(3) 1 d D U P A 4
C42A C 0.645(2) 0.132(3) 0.714(2) 0.064(4) Uani 0.41(3) 1 d D U P A 4
H42D H 0.5720 0.1663 0.7038 0.095 Uiso 0.41(3) 1 calc R U P A 4
H42E H 0.6728 0.1552 0.7849 0.095 Uiso 0.41(3) 1 calc R U P A 4
H42F H 0.6339 0.0500 0.6927 0.095 Uiso 0.41(3) 1 calc R U P A 4

loop_
_atom_site_aniso_label
_atom_site_aniso_U_11
_atom_site_aniso_U_22
_atom_site_aniso_U_33
_atom_site_aniso_U_23
_atom_site_aniso_U_13
_atom_site_aniso_U_12
O41B 0.077(6) 0.065(3) 0.053(3) 0.019(2) 0.024(3) 0.006(3)
N8 0.0511(9) 0.0384(7) 0.0307(7) 0.0087(6) 0.0077(7) 0.0119(7)
N31 0.0448(9) 0.0471(9) 0.0416(9) 0.0054(7) 0.0069(7) 0.0127(7)
C2 0.0428(10) 0.0440(9) 0.0305(8) 0.0061(7) 0.0024(7) 0.0028(8)
C3 0.0591(13) 0.0464(10) 0.0500(12) 0.0077(9) 0.0146(10) -0.0062(9)
C20 0.0608(12) 0.0378(9) 0.0313(9) 0.0058(7) 0.0081(8) 0.0146(8)
C1 0.0391(10) 0.0451(10) 0.0410(10) 0.0067(8) 0.0079(8) 0.0021(8)
C10 0.0534(11) 0.0411(9) 0.0266(8) 0.0042(7) 0.0079(8) 0.0168(8)
C7 0.0568(12) 0.0403(9) 0.0369(9) 0.0089(8) 0.0075(8) 0.0045(8)
C4 0.0499(12) 0.0606(13) 0.0493(12) 0.0081(10) 0.0167(10) -0.0048(10)
C21 0.0530(11) 0.0406(9) 0.0337(9) 0.0102(7) 0.0099(8) 0.0115(8)
C9 0.0532(11) 0.0419(9) 0.0325(9) 0.0071(7) 0.0010(8) 0.0088(8)
C26 0.0596(12) 0.0439(10) 0.0364(9) 0.0101(8) 0.0122(9) 0.0153(9)
C5 0.0363(9) 0.0533(11) 0.0349(9) 0.0038(8) 0.0007(7) 0.0050(8)
C11 0.0593(12) 0.0396(9) 0.0289(8) 0.0065(7) 0.0065(8) 0.0133(8)
C38 0.0468(11) 0.0507(11) 0.0413(10) 0.0119(9) 0.0056(8) 0.0068(9)
C33 0.0445(10) 0.0368(9) 0.0390(9) 0.0043(7) 0.0099(8) 0.0117(7)
C35 0.0552(13) 0.0645(13) 0.0472(12) 0.0068(10) 0.0130(10) -0.0068(10)
C25 0.0738(15) 0.0611(13) 0.0436(11) 0.0142(10) 0.0074(11) 0.0313(11)
C24 0.0773(16) 0.0790(16) 0.0391(11) 0.0072(11) -0.0022(11) 0.0331(13)
C22 0.0611(13) 0.0475(10) 0.0380(10) 0.0056(8) 0.0060(9) 0.0198(9)
C42B 0.091(9) 0.077(7) 0.070(7) 0.037(6) 0.039(6) 0.015(6)
C31 0.0395(10) 0.0630(13) 0.0460(11) 0.0053(9) 0.0059(9) 0.0111(9)
C6 0.0417(10) 0.0433(10) 0.0447(10) 0.0048(8) 0.0067(8) 0.0032(8)
C15 0.0590(13) 0.0671(13) 0.0296(9) 0.0138(9) 0.0087(9) 0.0250(10)
C34 0.0547(12) 0.0555(12) 0.0351(10) 0.0054(9) 0.0114(9) 0.0028(9)
C32 0.0501(11) 0.0415(9) 0.0392(10) 0.0042(8) 0.0081(8) 0.0059(8)
C37 0.0548(13) 0.0701(14) 0.0389(10) 0.0098(10) 0.0038(9) 0.0025(11)
C12 0.0624(13) 0.0450(10) 0.0395(10) 0.0059(8) 0.0117(9) 0.0099(9)
C36 0.0528(13) 0.0689(14) 0.0476(12) 0.0031(11) 0.0045(10) -0.0069(11)
C23 0.0727(15) 0.0651(14) 0.0374(11) -0.0031(10) 0.0009(10) 0.0239(12)
O40 0.116(2) 0.0671(17) 0.0628(16) 0.0328(14) -0.0143(16) -0.0330(17)
C13 0.0789(16) 0.0630(13) 0.0454(12) 0.0206(10) 0.0261(12) 0.0134(12)
C14 0.0738(16) 0.0862(16) 0.0355(10) 0.0264(11) 0.0168(11) 0.0260(13)
C39B 0.058(2) 0.045(2) 0.050(2) 0.0188(17) 0.0058(16) 0.0087(17)
O17 0.0665(11) 0.1002(14) 0.0490(9) 0.0254(9) -0.0025(8) 0.0067(10)
O18B 0.047(3) 0.051(3) 0.031(2) 0.002(2) 0.002(2) -0.004(2)
C16 0.0650(15) 0.0989(19) 0.0331(10) 0.0175(11) 0.0038(10) 0.0315(13)
C19B 0.061(5) 0.058(4) 0.041(4) 0.003(3) -0.017(4) -0.007(3)
O29 0.0905(12) 0.0447(8) 0.0500(9) 0.0093(7) 0.0094(8) 0.0275(8)
O28 0.1228(16) 0.0595(9) 0.0379(8) 0.0061(7) 0.0131(9) 0.0426(10)
C27 0.0673(14) 0.0442(10) 0.0428(11) 0.0122(9) 0.0132(10) 0.0205(9)
C30 0.115(2) 0.0502(13) 0.0668(16) 0.0025(12) 0.0122(16) 0.0360(14)
C19A 0.071(4) 0.281(13) 0.053(3) 0.064(6) -0.016(3) 0.003(6)
O18A 0.061(2) 0.193(6) 0.0381(17) 0.040(3) -0.0020(15) 0.012(3)
O1 0.049(3) 0.294(13) 0.087(5) 0.098(7) 0.011(3) 0.003(4)
C39A 0.041(3) 0.081(6) 0.044(4) 0.018(4) -0.001(3) -0.002(4)
C44A 0.0531(13) 0.0548(12) 0.0625(14) 0.0015(11) 0.0083(11) 0.0179(10)
C45A 0.030(4) 0.045(2) 0.091(2) 0.0068(18) -0.011(3) 0.000(3)
C46A 0.053(3) 0.071(6) 0.144(8) 0.042(6) 0.019(5) 0.013(4)
C47A 0.105(5) 0.085(6) 0.176(9) 0.064(6) 0.044(6) 0.027(5)
C48A 0.109(6) 0.087(4) 0.131(6) 0.042(4) 0.019(4) 0.046(4)
C49A 0.097(5) 0.076(3) 0.120(5) 0.011(4) -0.001(4) 0.044(3)
C50A 0.048(4) 0.044(3) 0.141(5) 0.001(3) -0.017(3) 0.007(3)
C51A 0.071(4) 0.060(3) 0.167(5) -0.035(4) 0.007(3) 0.011(3)
O52A 0.078(3) 0.083(3) 0.177(5) -0.026(3) 0.026(3) 0.022(2)
C53A 0.086(4) 0.070(4) 0.198(7) -0.054(4) 0.063(5) 0.013(3)
O54A 0.068(2) 0.144(4) 0.210(6) -0.060(4) -0.007(3) 0.038(2)
C44B 0.0531(13) 0.0548(12) 0.0625(14) 0.0015(11) 0.0083(11) 0.0179(10)
C45B 0.030(4) 0.045(2) 0.091(2) 0.0068(18) -0.011(3) 0.000(3)
C46B 0.069(7) 0.046(6) 0.093(6) 0.023(5) 0.009(5) -0.001(5)
C47B 0.065(6) 0.057(6) 0.122(8) 0.040(6) 0.019(6) 0.010(5)
C48B 0.064(5) 0.060(6) 0.141(9) 0.057(6) 0.029(6) 0.012(5)
C49B 0.059(5) 0.076(7) 0.132(8) 0.058(7) 0.034(6) 0.032(5)
C50B 0.037(5) 0.038(5) 0.077(4) 0.008(4) 0.002(4) -0.004(4)
C51B 0.033(3) 0.037(3) 0.070(4) -0.008(3) 0.003(3) 0.000(2)
C53B 0.24(3) 0.152(18) 0.202(17) -0.043(14) 0.17(2) -0.067(17)
O52B 0.055(4) 0.047(3) 0.084(5) -0.020(3) 0.027(3) -0.008(3)
O54B 0.105(5) 0.083(4) 0.106(5) -0.039(4) 0.037(4) -0.039(4)
O41A 0.047(4) 0.077(6) 0.051(3) 0.028(3) 0.007(2) -0.001(3)
C42A 0.058(5) 0.076(8) 0.063(7) 0.025(6) 0.017(5) -0.005(5)

loop_
_atom_type_symbol
_atom_type_description
_atom_type_scat_dispersion_real
_atom_type_scat_dispersion_imag
_atom_type_scat_source
C C 0.0181 0.0091 'International Tables Vol C Tables 4.2.6.8 and 6.1.1.4'
H H 0.0000 0.0000 'International Tables Vol C Tables 4.2.6.8 and 6.1.1.4'
N N 0.0311 0.0180 'International Tables Vol C Tables 4.2.6.8 and 6.1.1.4'
O O 0.0492 0.0322 'International Tables Vol C Tables 4.2.6.8 and 6.1.1.4'

loop_
_exptl_crystal_face_index_h
_exptl_crystal_face_index_k
_exptl_crystal_face_index_l
_exptl_crystal_face_perp_dist
_exptl_oxdiff_crystal_face_indexfrac_h
_exptl_oxdiff_crystal_face_indexfrac_k
_exptl_oxdiff_crystal_face_indexfrac_l
_exptl_oxdiff_crystal_face_x
_exptl_oxdiff_crystal_face_y
_exptl_oxdiff_crystal_face_z
-5 -6 1 0.0772 -4.9831 -5.9933 0.9892 -0.0389 0.2417 -1.0061
0 0 -1 0.0410 -0.0010 0.0022 -1.0003 -0.1149 -0.0056 -0.0136
4 7 -1 0.0909 3.9840 6.9927 -0.9870 0.0712 -0.4174 0.9746
0 0 1 0.0220 0.0010 -0.0022 1.0003 0.1149 0.0056 0.0136
-7 3 1 0.1563 -6.9888 2.9980 1.0078 0.2265 -0.8193 -0.5202
3 -7 0 0.0884 3.0016 -6.9940 -0.0148 -0.2117 0.9327 -0.2192
1 0 0 0.0891 0.9981 -0.0005 -0.0002 -0.0037 0.0744 0.1099
0 1 0 0.1019 -0.0011 0.9989 0.0020 0.0287 -0.1014 0.0784

loop_
_geom_angle_atom_site_label_1
_geom_angle_atom_site_label_2
_geom_angle_atom_site_label_3
_geom_angle
C39B O41B C42B 115.5(12)
C7 N8 C20 110.44(14)
C7 N8 C9 109.63(16)
C9 N8 C20 110.35(14)
C31 N31 C44A 109.43(17)
C32 N31 C31 110.32(16)
C32 N31 C44A 108.34(16)
C3 C2 C1 117.71(18)
C3 C2 C7 118.69(17)
C1 C2 C7 123.58(17)
C2 C3 H3 119.4
C4 C3 C2 121.23(19)
C4 C3 H3 119.4
N8 C20 H20A 109.1
N8 C20 H20B 109.1
N8 C20 C21 112.34(15)
H20A C20 H20B 107.9
C21 C20 H20A 109.1
C21 C20 H20B 109.1
C2 C1 H1 119.6
C2 C1 C6 120.82(17)
C6 C1 H1 119.6
C11 C10 C9 120.62(16)
C11 C10 C15 117.97(18)
C15 C10 C9 121.41(19)
N8 C7 C2 114.24(15)
N8 C7 H7A 108.7
N8 C7 H7B 108.7
C2 C7 H7A 108.7
C2 C7 H7B 108.7
H7A C7 H7B 107.6
C3 C4 H4 119.1
C3 C4 C5 121.74(18)
C5 C4 H4 119.1
C26 C21 C20 122.46(18)
C22 C21 C20 120.03(17)
C22 C21 C26 117.47(19)
N8 C9 C10 113.33(16)
N8 C9 H9A 108.9
N8 C9 H9B 108.9
C10 C9 H9A 108.9
C10 C9 H9B 108.9
H9A C9 H9B 107.7
C21 C26 C27 120.89(18)
C25 C26 C21 119.86(19)
C25 C26 C27 119.22(18)
C4 C5 C31 120.88(18)
C4 C5 C6 117.10(18)
C6 C5 C31 122.00(19)
C10 C11 H11 119.1
C12 C11 C10 121.71(18)
C12 C11 H11 119.1
C33 C38 C37 120.27(18)
C33 C38 C39B 118.5(2)
C33 C38 C39A 123.5(4)
C37 C38 C39B 120.7(2)
C37 C38 C39A 113.6(4)
C38 C33 C32 123.56(17)
C34 C33 C38 117.64(19)
C34 C33 C32 118.78(17)
C34 C35 H35 120.0
C36 C35 H35 120.0
C36 C35 C34 120.1(2)
C26 C25 H25 119.4
C24 C25 C26 121.3(2)
C24 C25 H25 119.4
C25 C24 H24 120.4
C25 C24 C23 119.2(2)
C23 C24 H24 120.4
C21 C22 H22 119.0
C23 C22 C21 122.08(19)
C23 C22 H22 119.0
O41B C42B H42A 109.5
O41B C42B H42B 109.5
O41B C42B H42C 109.5
H42A C42B H42B 109.5
H42A C42B H42C 109.5
H42B C42B H42C 109.5
N31 C31 C5 113.40(16)
N31 C31 H31A 108.9
N31 C31 H31B 108.9
C5 C31 H31A 108.9
C5 C31 H31B 108.9
H31A C31 H31B 107.7
C1 C6 C5 121.39(18)
C1 C6 H6 119.3
C5 C6 H6 119.3
C10 C15 C16 120.9(2)
C14 C15 C10 119.6(2)
C14 C15 C16 119.44(19)
C33 C34 H34 119.1
C35 C34 C33 121.84(19)
C35 C34 H34 119.1
N31 C32 C33 112.58(16)
N31 C32 H32A 109.1
N31 C32 H32B 109.1
C33 C32 H32A 109.1
C33 C32 H32B 109.1
H32A C32 H32B 107.8
C38 C37 H37 119.5
C36 C37 C38 121.0(2)
C36 C37 H37 119.5
C11 C12 H12 120.1
C13 C12 C11 119.8(2)
C13 C12 H12 120.1
C35 C36 H36 120.4
C37 C36 C35 119.1(2)
C37 C36 H36 120.4
C24 C23 H23 120.0
C22 C23 C24 119.9(2)
C22 C23 H23 120.0
C12 C13 H13 120.2
C14 C13 C12 119.6(2)
C14 C13 H13 120.2
C15 C14 H14 119.3
C13 C14 C15 121.39(19)
C13 C14 H14 119.3
O41B C39B C38 110.6(6)
O40 C39B O41B 121.3(6)
O40 C39B C38 128.0(4)
C16 O18B C19B 120.3(8)
O17 C16 C15 125.0(2)
O17 C16 O18B 113.4(4)
O17 C16 O18A 127.9(3)
O18B C16 C15 120.5(4)
O18A C16 C15 106.1(3)
O18B C19B H19A 109.5
O18B C19B H19B 109.5
O18B C19B H19C 109.5
H19A C19B H19B 109.5
H19A C19B H19C 109.5
H19B C19B H19C 109.5
C27 O29 C30 115.00(19)
O29 C27 C26 111.95(18)
O28 C27 C26 125.77(18)
O28 C27 O29 122.24(19)
O29 C30 H30A 109.5
O29 C30 H30B 109.5
O29 C30 H30C 109.5
H30A C30 H30B 109.5
H30A C30 H30C 109.5
H30B C30 H30C 109.5
H19D C19A H19E 109.5
H19D C19A H19F 109.5
H19E C19A H19F 109.5
O18A C19A H19D 109.5
O18A C19A H19E 109.5
O18A C19A H19F 109.5
C16 O18A C19A 110.5(5)
O1 C39A C38 124.2(7)
O1 C39A O41A 121.2(9)
O41A C39A C38 114.2(8)
N31 C44A H44A 108.8
N31 C44A H44B 108.8
N31 C44A H44C 109.3
N31 C44A H44D 109.3
N31 C44A C45A 114.0(4)
N31 C44A C45B 111.6(8)
H44A C44A H44B 107.7
H44C C44A H44D 108.0
C45A C44A H44A 108.8
C45A C44A H44B 108.8
C45B C44A H44C 109.3
C45B C44A H44D 109.3
C46A C45A C44A 120.0(7)
C50A C45A C44A 121.0(7)
C50A C45A C46A 118.0(7)
C45A C46A H46A 120.5
C47A C46A C45A 119.0(8)
C47A C46A H46A 120.5
C46A C47A H47A 119.3
C48A C47A C46A 121.3(9)
C48A C47A H47A 119.3
C47A C48A H48A 120.3
C49A C48A C47A 119.4(8)
C49A C48A H48A 120.3
C48A C49A H49A 120.7
C48A C49A C50A 118.7(7)
C50A C49A H49A 120.7
C45A C50A C49A 121.8(7)
C45A C50A C51A 128.5(7)
C49A C50A C51A 109.8(7)
O52A C51A C50A 111.9(7)
O54A C51A C50A 125.7(9)
O54A C51A O52A 122.4(9)
C51A O52A C53A 108.0(8)
O52A C53A H53A 109.5
O52A C53A H53B 109.5
O52A C53A H53C 109.5
H53A C53A H53B 109.5
H53A C53A H53C 109.5
H53B C53A H53C 109.5
C46B C45B C44A 118.8(15)
C46B C45B C50B 118.5(13)
C50B C45B C44A 119.8(12)
C45B C46B H46B 118.6
C47B C46B C45B 122.8(15)
C47B C46B H46B 118.6
C46B C47B H47B 119.8
C48B C47B C46B 120.4(13)
C48B C47B H47B 119.8
C47B C48B H48B 121.5
C47B C48B C49B 117.0(11)
C49B C48B H48B 121.5
C48B C49B H49B 117.8
C48B C49B C50B 124.4(12)
C50B C49B H49B 117.8
C45B C50B C49B 112.7(11)
C45B C50B C51B 119.8(11)
C49B C50B C51B 127.1(11)
O52B C51B C50B 115.0(7)
O54B C51B C50B 123.6(8)
O54B C51B O52B 121.1(7)
H53D C53B H53E 109.5
H53D C53B H53F 109.5
H53E C53B H53F 109.5
O52B C53B H53D 109.5
O52B C53B H53E 109.5
O52B C53B H53F 109.5
C51B O52B C53B 115.7(12)
C39A O41A C42A 117.6(16)
O41A C42A H42D 109.5
O41A C42A H42E 109.5
O41A C42A H42F 109.5
H42D C42A H42E 109.5
H42D C42A H42F 109.5
H42E C42A H42F 109.5

loop_
_geom_bond_atom_site_label_1
_geom_bond_atom_site_label_2
_geom_bond_distance
O41B C42B 1.442(12)
O41B C39B 1.327(8)
N8 C20 1.470(2)
N8 C7 1.459(2)
N8 C9 1.468(2)
N31 C31 1.467(3)
N31 C32 1.467(3)
N31 C44A 1.475(3)
C2 C3 1.386(3)
C2 C1 1.389(3)
C2 C7 1.514(3)
C3 H3 0.9400
C3 C4 1.382(3)
C20 H20A 0.9800
C20 H20B 0.9800
C20 C21 1.519(3)
C1 H1 0.9400
C1 C6 1.392(3)
C10 C9 1.516(3)
C10 C11 1.391(3)
C10 C15 1.412(3)
C7 H7A 0.9800
C7 H7B 0.9800
C4 H4 0.9400
C4 C5 1.385(3)
C21 C26 1.410(3)
C21 C22 1.392(3)
C9 H9A 0.9800
C9 H9B 0.9800
C26 C25 1.390(3)
C26 C27 1.486(3)
C5 C31 1.508(3)
C5 C6 1.393(3)
C11 H11 0.9400
C11 C12 1.387(3)
C38 C33 1.399(3)
C38 C37 1.401(3)
C38 C39B 1.500(4)
C38 C39A 1.506(8)
C33 C34 1.393(3)
C33 C32 1.518(3)
C35 H35 0.9400
C35 C34 1.387(3)
C35 C36 1.386(3)
C25 H25 0.9400
C25 C24 1.379(3)
C24 H24 0.9400
C24 C23 1.384(3)
C22 H22 0.9400
C22 C23 1.379(3)
C42B H42A 0.9700
C42B H42B 0.9700
C42B H42C 0.9700
C31 H31A 0.9800
C31 H31B 0.9800
C6 H6 0.9400
C15 C14 1.391(3)
C15 C16 1.493(4)
C34 H34 0.9400
C32 H32A 0.9800
C32 H32B 0.9800
C37 H37 0.9400
C37 C36 1.377(3)
C12 H12 0.9400
C12 C13 1.384(3)
C36 H36 0.9400
C23 H23 0.9400
O40 C39B 1.183(5)
C13 H13 0.9400
C13 C14 1.376(4)
C14 H14 0.9400
O17 C16 1.196(3)
O18B C16 1.312(8)
O18B C19B 1.439(11)
C16 O18A 1.389(5)
C19B H19A 0.9700
C19B H19B 0.9700
C19B H19C 0.9700
O29 C27 1.346(2)
O29 C30 1.432(3)
O28 C27 1.201(3)
C30 H30A 0.9700
C30 H30B 0.9700
C30 H30C 0.9700
C19A H19D 0.9700
C19A H19E 0.9700
C19A H19F 0.9700
C19A O18A 1.459(7)
O1 C39A 1.188(9)
C39A O41A 1.322(9)
C44A H44A 0.9800
C44A H44B 0.9800
C44A H44C 0.9800
C44A H44D 0.9800
C44A C45A 1.511(8)
C44A C45B 1.548(15)
C45A C46A 1.388(10)
C45A C50A 1.375(11)
C46A H46A 0.9400
C46A C47A 1.388(9)
C47A H47A 0.9400
C47A C48A 1.368(9)
C48A H48A 0.9400
C48A C49A 1.353(9)
C49A H49A 0.9400
C49A C50A 1.387(10)
C50A C51A 1.466(10)
C51A O52A 1.328(10)
C51A O54A 1.181(8)
O52A C53A 1.432(8)
C53A H53A 0.9700
C53A H53B 0.9700
C53A H53C 0.9700
C45B C46B 1.418(17)
C45B C50B 1.46(2)
C46B H46B 0.9400
C46B C47B 1.392(15)
C47B H47B 0.9400
C47B C48B 1.367(13)
C48B H48B 0.9400
C48B C49B 1.390(13)
C49B H49B 0.9400
C49B C50B 1.475(14)
C50B C51B 1.480(11)
C51B O52B 1.330(9)
C51B O54B 1.198(8)
C53B H53D 0.9700
C53B H53E 0.9700
C53B H53F 0.9700
C53B O52B 1.506(14)
O41A C42A 1.450(15)
C42A H42D 0.9700
C42A H42E 0.9700
C42A H42F 0.9700

loop_
_geom_torsion_atom_site_label_1
_geom_torsion_atom_site_label_2
_geom_torsion_atom_site_label_3
_geom_torsion_atom_site_label_4
_geom_torsion
N8 C20 C21 C26 164.23(17)
N8 C20 C21 C22 -13.5(3)
N31 C44A C45A C46A -29.8(12)
N31 C44A C45A C50A 161.7(7)
N31 C44A C45B C46B 6(3)
N31 C44A C45B C50B 166.6(16)
C2 C3 C4 C5 0.5(4)
C2 C1 C6 C5 -0.1(3)
C3 C2 C1 C6 0.7(3)
C3 C2 C7 N8 175.75(18)
C3 C4 C5 C31 178.5(2)
C3 C4 C5 C6 0.1(3)
C20 N8 C7 C2 159.40(16)
C20 N8 C9 C10 -77.4(2)
C20 C21 C26 C25 -173.4(2)
C20 C21 C26 C27 8.7(3)
C20 C21 C22 C23 175.2(2)
C1 C2 C3 C4 -0.9(3)
C1 C2 C7 N8 -5.8(3)
C10 C11 C12 C13 0.1(3)
C10 C15 C14 C13 1.2(3)
C10 C15 C16 O17 26.8(4)
C10 C15 C16 O18B -140.8(4)
C10 C15 C16 O18A -164.0(3)
C7 N8 C20 C21 -74.0(2)
C7 N8 C9 C10 160.78(15)
C7 C2 C3 C4 177.6(2)
C7 C2 C1 C6 -177.80(19)
C4 C5 C31 N31 124.4(2)
C4 C5 C6 C1 -0.4(3)
C21 C26 C25 C24 -2.6(4)
C21 C26 C27 O29 -168.95(19)
C21 C26 C27 O28 13.2(4)
C21 C22 C23 C24 -1.0(4)
C9 N8 C20 C21 164.58(16)
C9 N8 C7 C2 -78.8(2)
C9 C10 C11 C12 179.93(17)
C9 C10 C15 C14 179.46(19)
C9 C10 C15 C16 2.4(3)
C26 C21 C22 C23 -2.6(3)
C26 C25 C24 C23 -1.0(4)
C11 C10 C9 N8 -10.0(2)
C11 C10 C15 C14 -1.0(3)
C11 C10 C15 C16 -178.00(18)
C11 C12 C13 C14 0.1(3)
C38 C33 C34 C35 0.8(3)
C38 C33 C32 N31 145.05(18)
C38 C37 C36 C35 1.1(4)
C38 C39A O41A C42A -173.5(19)
C33 C38 C37 C36 -0.7(3)
C33 C38 C39B O41B -153.4(8)
C33 C38 C39B O40 23.1(6)
C33 C38 C39A O1 -23.8(15)
C33 C38 C39A O41A 162.4(10)
C25 C26 C27 O29 13.1(3)
C25 C26 C27 O28 -164.7(3)
C25 C24 C23 C22 2.9(4)
C22 C21 C26 C25 4.4(3)
C22 C21 C26 C27 -173.5(2)
C42B O41B C39B C38 -179.3(12)
C42B O41B C39B O40 3.9(17)
C31 N31 C32 C33 165.02(15)
C31 N31 C44A C45A -74.7(5)
C31 N31 C44A C45B -85.8(11)
C31 C5 C6 C1 -178.71(19)
C6 C5 C31 N31 -57.3(3)
C15 C10 C9 N8 169.60(16)
C15 C10 C11 C12 0.4(3)
C15 C16 O18A C19A -172.8(6)
C34 C33 C32 N31 -36.4(2)
C34 C35 C36 C37 -0.5(4)
C32 N31 C31 C5 -67.8(2)
C32 N31 C44A C45A 164.9(5)
C32 N31 C44A C45B 153.9(11)
C32 C33 C34 C35 -177.91(19)
C37 C38 C33 C34 -0.2(3)
C37 C38 C33 C32 178.44(18)
C37 C38 C39B O41B 34.8(9)
C37 C38 C39B O40 -148.8(4)
C37 C38 C39A O1 137.6(11)
C37 C38 C39A O41A -36.1(13)
C12 C13 C14 C15 -0.7(4)
C36 C35 C34 C33 -0.5(4)
C14 C15 C16 O17 -150.2(3)
C14 C15 C16 O18B 42.2(5)
C14 C15 C16 O18A 19.0(4)
C39B C38 C33 C34 -172.0(2)
C39B C38 C33 C32 6.6(3)
C39B C38 C37 C36 170.9(3)
C39B C38 C39A O1 -109.6(17)
C39B C38 C39A O41A 76.7(14)
O17 C16 O18A C19A -4.0(8)
O18B C16 O18A C19A 58.8(13)
C16 C15 C14 C13 178.3(2)
C19B O18B C16 C15 -172.0(5)
C19B O18B C16 O17 19.0(8)
C19B O18B C16 O18A -111.1(16)
C27 C26 C25 C24 175.3(2)
C30 O29 C27 C26 -175.6(2)
C30 O29 C27 O28 2.3(4)
O1 C39A O41A C42A 13(3)
C39A C38 C33 C34 160.1(5)
C39A C38 C33 C32 -21.3(6)
C39A C38 C37 C36 -162.9(5)
C39A C38 C39B O41B -44.6(11)
C39A C38 C39B O40 131.9(13)
C44A N31 C31 C5 173.09(18)
C44A N31 C32 C33 -75.2(2)
C44A C45A C46A C47A -174.7(11)
C44A C45A C50A C49A 165.4(9)
C44A C45A C50A C51A -14.1(15)
C44A C45B C46B C47B 173(2)
C44A C45B C50B C49B -157.1(17)
C44A C45B C50B C51B 16(3)
C45A C44A C45B C46B -99(8)
C45A C44A C45B C50B 62(6)
C45A C46A C47A C48A 4.9(19)
C45A C50A C51A O52A 46.5(13)
C45A C50A C51A O54A -134.9(10)
C46A C45A C50A C49A -3.4(15)
C46A C45A C50A C51A 177.2(10)
C46A C47A C48A C49A 5.5(18)
C47A C48A C49A C50A -14.6(16)
C48A C49A C50A C45A 13.8(15)
C48A C49A C50A C51A -166.7(9)
C49A C50A C51A O52A -133.0(8)
C49A C50A C51A O54A 45.6(12)
C50A C45A C46A C47A -5.8(18)
C50A C51A O52A C53A 179.7(6)
O54A C51A O52A C53A 1.1(11)
C45B C44A C45A C46A 49(6)
C45B C44A C45A C50A -119(7)
C45B C46B C47B C48B -13(4)
C45B C50B C51B O52B -70.6(17)
C45B C50B C51B O54B 114.9(17)
C46B C45B C50B C49B 3(3)
C46B C45B C50B C51B 176.5(19)
C46B C47B C48B C49B -4(3)
C47B C48B C49B C50B 21(2)
C48B C49B C50B C45B -20(2)
C48B C49B C50B C51B 167.1(13)
C49B C50B C51B O52B 101.5(15)
C49B C50B C51B O54B -73.0(17)
C50B C45B C46B C47B 12(4)
C50B C51B O52B C53B -174.9(18)
O54B C51B O52B C53B 0(2)
